data_4064195
loop_
_publ_author_name
'Diebolt, Olivier'
'Fortman, George C.'
'Clavier, Herv\'e'
'Slawin, Alexandra M. Z.'
'Escudero-Ad\'an, Eduardo C.'
'Benet-Buchholz, Jordi'
'Nolan, Steven P.'

_publ_section_title
;
 Steric and Electronic Parameters Characterizing Bulky and Electron-Rich
 Dialkylbiarylphosphines
;
_journal_issue 6
_journal_name_full Organometallics
_journal_page_first 1668
_journal_paper_doi 10.1021/om101174x
_journal_volume 30
_journal_year 2011
_chemical_formula_sum 'C36 H51 Cl Ir O3 P'
_chemical_formula_weight 790.39
_chemical_name_systematic
;

 ?

;
_space_group_IT_number 14
_symmetry_cell_setting monoclinic
_symmetry_space_group_name_Hall '-P 2ybc'
_symmetry_space_group_name_H-M 'P 1 21/c 1'
_atom_sites_solution_hydrogens geom
_atom_sites_solution_primary direct
_atom_sites_solution_secondary difmap
_audit_creation_method SHELXL-97
_cell_angle_alpha 90.00
_cell_angle_beta 94.018(3)
_cell_angle_gamma 90.00
_cell_formula_units_Z 4
_cell_length_a 16.0447(10)
_cell_length_b 11.3273(8)
_cell_length_c 17.9788(11)
_cell_measurement_reflns_used 9613
_cell_measurement_temperature 100(2)
_cell_measurement_theta_max 38.60
_cell_measurement_theta_min 3.23
_cell_volume 3259.5(4)
_computing_cell_refinement 'Bruker-Nonius Apex v1.0-22 2002'
_computing_data_collection 'Bruker-Nonius Apex v1.0-22 2002'
_computing_data_reduction 'SAINT+ Version 7.06A Bruker-Nonius, 2004'
_computing_molecular_graphics 'Shelxtl Version 6.12 (Sheldrick, 2001)'
_computing_publication_material 'Shelxtl Version 6.12 (Sheldrick, 2001)'
_computing_structure_refinement 'Shelxtl Version 6.12 (Sheldrick, 2001)'
_computing_structure_solution 'Shelxtl Version 6.12 (Sheldrick, 2001)'
_diffrn_ambient_temperature 100(2)
_diffrn_detector_area_resol_mean 512
_diffrn_detector_type '4K CCD area detector APEX II'
_diffrn_measured_fraction_theta_full 0.986
_diffrn_measured_fraction_theta_max 0.986
_diffrn_measurement_device_type 'Kappa 4-axis goniometer bruker-nonius'
_diffrn_measurement_method
;
 Fullsphere data collection, phi and omega scans
;
_diffrn_measurement_specimen_support 'magnetic support whith 10 micron nylon fiber cryoloop'
_diffrn_radiation_monochromator 'Multilayer Montel 200 mirrors'
_diffrn_radiation_type MoK\a
_diffrn_radiation_wavelength 0.71073
_diffrn_reflns_av_R_equivalents 0.0430
_diffrn_reflns_av_sigmaI/netI 0.0389
_diffrn_reflns_limit_h_max 28
_diffrn_reflns_limit_h_min -27
_diffrn_reflns_limit_k_max 14
_diffrn_reflns_limit_k_min -19
_diffrn_reflns_limit_l_max 30
_diffrn_reflns_limit_l_min -31
_diffrn_reflns_number 68232
_diffrn_reflns_theta_full 38.74
_diffrn_reflns_theta_max 38.74
_diffrn_reflns_theta_min 3.23
_diffrn_source 'rotating anode X-ray tube'
_diffrn_source_current 90
_diffrn_source_power 50
_diffrn_source_size '3 mm x 0.3 mm fine focus'
_diffrn_source_type 'Bruker-Nonius FR 591'
_exptl_absorpt_coefficient_mu 4.262
_exptl_absorpt_correction_T_max 1.000000
_exptl_absorpt_correction_T_min 0.474612
_exptl_absorpt_correction_type empirical
_exptl_absorpt_process_details
; 
 SADABS Version 2.1 2003 Bruker-Nonius
 Blessing, Acta Cryst. (1995) A51 33-38
;
_exptl_crystal_density_diffrn 1.611
_exptl_crystal_density_method 'not measured'
_exptl_crystal_description Block
_exptl_crystal_F_000 1600
_exptl_crystal_size_max 0.40
_exptl_crystal_size_mid 0.30
_exptl_crystal_size_min 0.20
_refine_diff_density_max 6.197
_refine_diff_density_min -2.826
_refine_diff_density_rms 0.172
_refine_ls_extinction_method none
_refine_ls_goodness_of_fit_ref 1.035
_refine_ls_hydrogen_treatment noref
_refine_ls_matrix_type full
_refine_ls_number_parameters 407
_refine_ls_number_reflns 18378
_refine_ls_number_restraints 5
_refine_ls_restrained_S_all 1.035
_refine_ls_R_factor_all 0.0463
_refine_ls_R_factor_gt 0.0336
_refine_ls_shift/su_max 0.004
_refine_ls_shift/su_mean 0.000
_refine_ls_structure_factor_coef Fsqd
_refine_ls_weighting_details 'calc w=1/[\s^2^(Fo^2^)+(0.0432P)^2^+4.8113P] where P=(Fo^2^+2Fc^2^)/3'
_refine_ls_weighting_scheme calc
_refine_ls_wR_factor_gt 0.0826
_refine_ls_wR_factor_ref 0.0897
_reflns_number_gt 15214
_reflns_number_total 18378
_reflns_threshold_expression >2sigma(I)
_cod_data_source_file om101174x_si_002.cif
_cod_data_source_block 3c
_cod_depositor_comments
;
The following automatic conversions were performed:
'_diffrn_measurement_specimen_suppport' tag replaced with
'_diffrn_measurement_specimen_support'.

Automatic conversion script
Id: cif_correct_tags 1440 2010-10-19 06:21:57Z saulius 

The following automatic conversions were performed:

'_symmetry_cell_setting' value 'Monoclinic' changed to 'monoclinic'
according to /home/saulius/struct/CIF-dictionaries/cif_core.dic
dictionary named 'cif_core.dic' version 2.4.1 from 2010-06-29.

Automatic conversion script
Id: cif_fix_values 1715 2011-07-08 13:25:40Z adriana 
;
_cod_original_sg_symbol_H-M P2(1)/c
_cod_database_code 4064195

loop_
_symmetry_equiv_pos_as_xyz
'x, y, z'
'-x, y+1/2, -z+1/2'
'-x, -y, -z'
'x, -y-1/2, z-1/2'

loop_
_atom_site_label
_atom_site_type_symbol
_atom_site_fract_x
_atom_site_fract_y
_atom_site_fract_z
_atom_site_U_iso_or_equiv
_atom_site_adp_type
_atom_site_occupancy
_atom_site_symmetry_multiplicity
_atom_site_calc_flag
_atom_site_refinement_flags
_atom_site_disorder_assembly
_atom_site_disorder_group
Ir1 Ir 0.373562(4) 0.695581(6) 0.355797(4) 0.01276(2) Uani 1 1 d . A .
P1 P 0.24194(3) 0.61895(4) 0.37559(3) 0.01051(7) Uani 1 1 d . . .
C1 C 0.23552(11) 0.52511(16) 0.45916(9) 0.0120(3) Uani 1 1 d . . .
O1 O 0.30247(11) 0.24704(16) 0.39974(10) 0.0236(3) Uani 1 1 d . . .
Cl1 Cl 0.31075(3) 0.85616(4) 0.28878(3) 0.01959(8) Uani 1 1 d . . .
C2 C 0.26562(12) 0.58644(17) 0.52357(10) 0.0140(3) Uani 1 1 d . . .
H2A H 0.2869 0.6640 0.5182 0.017 Uiso 1 1 calc R . .
O2 O 0.03865(10) 0.40559(15) 0.42685(10) 0.0211(3) Uani 1 1 d . . .
C3 C 0.26560(12) 0.5385(2) 0.59500(11) 0.0169(3) Uani 1 1 d . . .
H3A H 0.2848 0.5835 0.6374 0.020 Uiso 1 1 calc R . .
C4 C 0.23701(13) 0.4239(2) 0.60295(11) 0.0185(3) Uani 1 1 d . . .
H4A H 0.2369 0.3891 0.6510 0.022 Uiso 1 1 calc R . .
C5 C 0.20856(13) 0.36050(19) 0.54012(11) 0.0170(3) Uani 1 1 d . . .
H5A H 0.1902 0.2816 0.5461 0.020 Uiso 1 1 calc R . .
C6 C 0.20597(11) 0.40881(17) 0.46808(10) 0.0129(3) Uani 1 1 d . . .
C7 C 0.17036(12) 0.32846(17) 0.40825(11) 0.0146(3) Uani 1 1 d . . .
C8 C 0.22007(13) 0.24356(19) 0.37615(12) 0.0178(3) Uani 1 1 d . . .
C9 C 0.18620(16) 0.1626(2) 0.32351(13) 0.0239(4) Uani 1 1 d . . .
H9A H 0.2207 0.1055 0.3021 0.029 Uiso 1 1 calc R . .
C10 C 0.10157(17) 0.1675(2) 0.30336(14) 0.0259(4) Uani 1 1 d . . .
H10A H 0.0783 0.1142 0.2668 0.031 Uiso 1 1 calc R . .
C11 C 0.04954(15) 0.2486(2) 0.33518(13) 0.0232(4) Uani 1 1 d . . .
H11A H -0.0085 0.2508 0.3206 0.028 Uiso 1 1 calc R . .
C12 C 0.08425(13) 0.32688(18) 0.38919(12) 0.0171(3) Uani 1 1 d . . .
C13 C 0.3577(2) 0.1799(3) 0.3576(2) 0.0429(8) Uani 1 1 d . . .
H13A H 0.4151 0.1887 0.3795 0.064 Uiso 1 1 calc R . .
H13B H 0.3545 0.2084 0.3060 0.064 Uiso 1 1 calc R . .
H13C H 0.3417 0.0965 0.3583 0.064 Uiso 1 1 calc R . .
C14 C -0.04764(14) 0.4188(2) 0.40373(15) 0.0259(4) Uani 1 1 d . . .
H14A H -0.0728 0.4777 0.4353 0.039 Uiso 1 1 calc R . .
H14B H -0.0762 0.3430 0.4084 0.039 Uiso 1 1 calc R . .
H14C H -0.0533 0.4449 0.3517 0.039 Uiso 1 1 calc R . .
C15 C 0.15846(11) 0.73008(17) 0.38507(10) 0.0131(3) Uani 1 1 d . . .
H15A H 0.1556 0.7767 0.3377 0.016 Uiso 1 1 calc R . .
C16 C 0.07146(13) 0.67593(18) 0.38976(12) 0.0167(3) Uani 1 1 d . . .
H16A H 0.0599 0.6206 0.3477 0.020 Uiso 1 1 calc R . .
H16B H 0.0697 0.6308 0.4368 0.020 Uiso 1 1 calc R . .
C17 C 0.00441(14) 0.7723(2) 0.38706(13) 0.0212(4) Uani 1 1 d . . .
H17A H 0.0019 0.8112 0.3377 0.025 Uiso 1 1 calc R . .
H17B H -0.0507 0.7359 0.3935 0.025 Uiso 1 1 calc R . .
C18 C 0.02272(15) 0.8644(2) 0.44774(12) 0.0224(4) Uani 1 1 d . . .
H18A H -0.0195 0.9281 0.4423 0.027 Uiso 1 1 calc R . .
H18B H 0.0187 0.8274 0.4972 0.027 Uiso 1 1 calc R . .
C19 C 0.10949(15) 0.91671(19) 0.44301(12) 0.0208(4) Uani 1 1 d . . .
H19A H 0.1208 0.9738 0.4842 0.025 Uiso 1 1 calc R . .
H19B H 0.1119 0.9598 0.3953 0.025 Uiso 1 1 calc R . .
C20 C 0.17630(13) 0.82024(18) 0.44793(11) 0.0165(3) Uani 1 1 d . . .
H20A H 0.1764 0.7801 0.4969 0.020 Uiso 1 1 calc R . .
H20B H 0.2321 0.8560 0.4436 0.020 Uiso 1 1 calc R . .
C21 C 0.20403(12) 0.53638(16) 0.29030(10) 0.0135(3) Uani 1 1 d . . .
H21A H 0.1568 0.4845 0.3035 0.016 Uiso 1 1 calc R . .
C22 C 0.17132(14) 0.61945(18) 0.22702(11) 0.0175(3) Uani 1 1 d . . .
H22A H 0.1261 0.6696 0.2445 0.021 Uiso 1 1 calc R . .
H22B H 0.2170 0.6718 0.2129 0.021 Uiso 1 1 calc R . .
C23 C 0.13812(16) 0.5482(2) 0.15920(12) 0.0237(4) Uani 1 1 d . . .
H23A H 0.0894 0.5010 0.1726 0.028 Uiso 1 1 calc R . .
H23B H 0.1189 0.6030 0.1187 0.028 Uiso 1 1 calc R . .
C24 C 0.20398(19) 0.4661(2) 0.13132(13) 0.0290(5) Uani 1 1 d . . .
H24A H 0.2497 0.5134 0.1122 0.035 Uiso 1 1 calc R . .
H24B H 0.1789 0.4177 0.0897 0.035 Uiso 1 1 calc R . .
C25 C 0.23919(18) 0.3856(2) 0.19341(13) 0.0257(5) Uani 1 1 d . . .
H25A H 0.2850 0.3375 0.1751 0.031 Uiso 1 1 calc R . .
H25B H 0.1949 0.3313 0.2082 0.031 Uiso 1 1 calc R . .
C26 C 0.27237(14) 0.45752(19) 0.26127(11) 0.0179(3) Uani 1 1 d . . .
H26A H 0.3196 0.5073 0.2474 0.021 Uiso 1 1 calc R . .
H26B H 0.2935 0.4031 0.3014 0.021 Uiso 1 1 calc R . .
C27 C 0.49499(17) 0.7784(3) 0.3416(2) 0.0432(8) Uani 1 1 d . . .
H27A H 0.4865 0.8606 0.3222 0.052 Uiso 0.490(7) 1 calc PR A 1
H27B H 0.4956 0.8607 0.3289 0.052 Uiso 0.510(7) 1 d PR A 2
C28 C 0.4774(2) 0.6988(3) 0.2853(2) 0.0473(9) Uani 1 1 d . A .
H28A H 0.4674 0.7296 0.2333 0.057 Uiso 0.490(7) 1 calc PR A 1
H28B H 0.4611 0.7407 0.2402 0.057 Uiso 0.510(7) 1 d PR A 2
C30 C 0.49447(16) 0.4910(2) 0.33554(16) 0.0282(5) Uani 1 1 d . . .
H30A H 0.5375 0.4441 0.3645 0.034 Uiso 0.490(7) 1 calc PR A 1
H30B H 0.4675 0.4390 0.2967 0.034 Uiso 0.490(7) 1 calc PR A 1
H30C H 0.4824 0.4113 0.3203 0.034 Uiso 0.510(7) 1 d PR A 2
H30D H 0.5481 0.4911 0.3628 0.034 Uiso 0.510(7) 1 d PR A 2
C31 C 0.42933(13) 0.53115(19) 0.38717(12) 0.0187(3) Uani 1 1 d . A .
H31A H 0.3884 0.4685 0.3989 0.022 Uiso 1 1 calc R . .
C32 C 0.44496(13) 0.61473(19) 0.44460(12) 0.0189(3) Uani 1 1 d . . .
H32A H 0.4129 0.5998 0.4894 0.023 Uiso 1 1 calc R A .
C33 C 0.52918(17) 0.6721(3) 0.46287(17) 0.0330(6) Uani 1 1 d . A .
H33A H 0.5347 0.6884 0.5171 0.040 Uiso 0.490(7) 1 calc PR A 1
H33B H 0.5731 0.6144 0.4522 0.040 Uiso 0.490(7) 1 calc PR A 1
H33C H 0.5683 0.6129 0.4808 0.040 Uiso 0.510(7) 1 d PR A 2
H33D H 0.5244 0.7290 0.5019 0.040 Uiso 0.510(7) 1 d PR A 2
O1S O 0.4986(5) 1.0222(7) 0.4191(3) 0.078(2) Uani 0.50 1 d PD B -1
C1S C 0.5338(4) 1.0038(7) 0.4804(3) 0.0488(18) Uani 0.50 1 d PD B -1
O2S O 0.4959(3) 0.9527(6) 0.5369(3) 0.0558(15) Uani 0.50 1 d PD B -1
C3S C 0.4103(4) 0.9203(7) 0.5211(5) 0.061(3) Uani 0.50 1 d PD B -1
H3SA H 0.4038 0.8710 0.4756 0.073 Uiso 0.50 1 calc PR B -1
H3SB H 0.3748 0.9915 0.5137 0.073 Uiso 0.50 1 calc PR B -1
C4S C 0.3860(6) 0.8504(9) 0.5895(5) 0.068(3) Uani 0.50 1 d PD B -1
H4SA H 0.3251 0.8512 0.5914 0.102 Uiso 0.50 1 calc PR B -1
H4SB H 0.4119 0.8867 0.6349 0.102 Uiso 0.50 1 calc PR B -1
H4SC H 0.4054 0.7687 0.5858 0.102 Uiso 0.50 1 calc PR B -1
C2S C 0.6233(4) 1.0346(12) 0.5045(6) 0.068(3) Uani 0.50 1 d PD B -1
H2SA H 0.6445 1.0914 0.4693 0.101 Uiso 0.50 1 calc PR B -1
H2SB H 0.6575 0.9630 0.5054 0.101 Uiso 0.50 1 calc PR B -1
H2SC H 0.6258 1.0696 0.5545 0.101 Uiso 0.50 1 calc PR B -1
C29 C 0.5363(4) 0.5917(6) 0.2983(4) 0.0346(13) Uiso 0.490(7) 1 d P A 1
H29A H 0.5549 0.5647 0.2499 0.042 Uiso 0.490(7) 1 calc PR A 1
H29B H 0.5863 0.6163 0.3298 0.042 Uiso 0.490(7) 1 calc PR A 1
C34 C 0.5458(5) 0.7819(7) 0.4235(4) 0.0401(15) Uiso 0.490(7) 1 d P A 1
H34A H 0.6065 0.7899 0.4178 0.048 Uiso 0.490(7) 1 calc PR A 1
H34B H 0.5274 0.8505 0.4523 0.048 Uiso 0.490(7) 1 calc PR A 1
C29' C 0.4995(3) 0.5680(5) 0.2657(3) 0.0278(10) Uiso 0.510(7) 1 d P A 2
H29C H 0.4598 0.5385 0.2253 0.033 Uiso 0.510(7) 1 calc PR A 2
H29D H 0.5566 0.5643 0.2481 0.033 Uiso 0.510(7) 1 calc PR A 2
C34' C 0.5629(3) 0.7329(5) 0.3944(3) 0.0252(10) Uiso 0.510(7) 1 d P A 2
H34C H 0.5996 0.7994 0.4115 0.030 Uiso 0.510(7) 1 calc PR A 2
H34D H 0.5972 0.6759 0.3681 0.030 Uiso 0.510(7) 1 calc PR A 2

loop_
_atom_site_aniso_label
_atom_site_aniso_U_11
_atom_site_aniso_U_22
_atom_site_aniso_U_33
_atom_site_aniso_U_23
_atom_site_aniso_U_13
_atom_site_aniso_U_12
Ir1 0.01109(3) 0.01549(3) 0.01170(3) 0.00329(2) 0.00077(2) -0.00046(2)
P1 0.00985(17) 0.01355(16) 0.00796(16) -0.00015(13) -0.00064(13) 0.00071(13)
C1 0.0109(6) 0.0164(6) 0.0086(6) 0.0008(5) 0.0003(5) 0.0000(5)
O1 0.0167(7) 0.0271(7) 0.0268(8) -0.0090(6) 0.0010(6) 0.0043(6)
Cl1 0.0199(2) 0.01886(18) 0.0195(2) 0.00692(15) -0.00211(16) -0.00068(15)
C2 0.0126(7) 0.0189(7) 0.0103(6) -0.0010(6) -0.0012(5) 0.0003(6)
O2 0.0115(6) 0.0255(7) 0.0259(7) -0.0001(6) -0.0022(5) 0.0006(5)
C3 0.0138(7) 0.0267(9) 0.0101(7) -0.0001(6) -0.0007(5) 0.0024(6)
C4 0.0158(8) 0.0284(9) 0.0113(7) 0.0054(7) 0.0014(6) 0.0028(7)
C5 0.0151(8) 0.0200(7) 0.0159(8) 0.0051(6) 0.0018(6) 0.0003(6)
C6 0.0108(6) 0.0164(6) 0.0115(6) 0.0012(5) 0.0010(5) 0.0009(5)
C7 0.0133(7) 0.0162(7) 0.0144(7) 0.0013(6) 0.0001(6) -0.0021(6)
C8 0.0173(8) 0.0186(7) 0.0176(8) -0.0015(6) 0.0013(6) -0.0006(6)
C9 0.0285(11) 0.0222(9) 0.0210(9) -0.0059(8) 0.0011(8) -0.0035(8)
C10 0.0319(12) 0.0236(9) 0.0215(10) -0.0035(8) -0.0020(8) -0.0100(9)
C11 0.0212(9) 0.0254(9) 0.0222(9) 0.0019(8) -0.0050(7) -0.0093(8)
C12 0.0145(8) 0.0186(7) 0.0178(8) 0.0030(6) -0.0013(6) -0.0030(6)
C13 0.0236(12) 0.0493(17) 0.055(2) -0.0245(15) 0.0015(12) 0.0129(12)
C14 0.0125(8) 0.0342(11) 0.0303(11) 0.0061(9) -0.0032(7) -0.0005(8)
C15 0.0122(7) 0.0160(6) 0.0110(6) -0.0008(5) -0.0007(5) 0.0022(5)
C16 0.0118(7) 0.0201(8) 0.0182(8) -0.0011(6) 0.0007(6) 0.0021(6)
C17 0.0150(8) 0.0284(9) 0.0200(9) -0.0037(7) -0.0008(7) 0.0076(7)
C18 0.0218(9) 0.0289(10) 0.0162(8) -0.0034(7) 0.0000(7) 0.0122(8)
C19 0.0281(10) 0.0190(8) 0.0151(8) -0.0035(6) 0.0001(7) 0.0075(7)
C20 0.0175(8) 0.0190(7) 0.0129(7) -0.0031(6) -0.0008(6) 0.0026(6)
C21 0.0149(7) 0.0163(7) 0.0092(6) -0.0014(5) -0.0013(5) 0.0010(6)
C22 0.0231(9) 0.0180(7) 0.0107(7) -0.0004(6) -0.0042(6) 0.0030(6)
C23 0.0330(11) 0.0236(9) 0.0132(8) -0.0040(7) -0.0084(7) 0.0050(8)
C24 0.0430(14) 0.0313(11) 0.0122(8) -0.0047(8) -0.0020(8) 0.0086(10)
C25 0.0362(12) 0.0247(9) 0.0154(8) -0.0065(7) -0.0040(8) 0.0086(9)
C26 0.0195(8) 0.0200(8) 0.0141(7) -0.0031(6) 0.0013(6) 0.0047(6)
C27 0.0159(10) 0.0533(16) 0.0594(19) 0.0411(16) -0.0043(11) -0.0093(10)
C28 0.0479(17) 0.0365(14) 0.063(2) 0.0258(13) 0.0441(16) 0.0155(12)
C30 0.0228(10) 0.0287(10) 0.0344(12) 0.0084(9) 0.0116(9) 0.0107(8)
C31 0.0116(7) 0.0213(8) 0.0232(9) 0.0070(7) 0.0008(6) 0.0028(6)
C32 0.0130(7) 0.0229(8) 0.0204(8) 0.0070(7) -0.0018(6) -0.0026(6)
C33 0.0228(11) 0.0427(13) 0.0318(12) 0.0156(11) -0.0106(9) -0.0142(10)
O1S 0.112(6) 0.074(5) 0.044(3) -0.018(3) -0.026(4) 0.015(4)
C1S 0.050(4) 0.048(4) 0.047(4) -0.004(3) -0.012(3) 0.013(3)
O2S 0.044(3) 0.073(4) 0.048(3) -0.003(3) -0.015(3) -0.003(3)
C3S 0.035(4) 0.054(4) 0.089(7) -0.025(5) -0.025(4) 0.005(3)
C4S 0.041(4) 0.065(6) 0.097(8) -0.032(6) 0.003(4) -0.006(4)
C2S 0.046(5) 0.101(8) 0.056(5) -0.020(5) 0.010(4) -0.009(5)

loop_
_atom_type_symbol
_atom_type_description
_atom_type_scat_dispersion_real
_atom_type_scat_dispersion_imag
_atom_type_scat_source
C C 0.0033 0.0016 'International Tables Vol C Tables 4.2.6.8 and 6.1.1.4'
H H 0.0000 0.0000 'International Tables Vol C Tables 4.2.6.8 and 6.1.1.4'
O O 0.0106 0.0060 'International Tables Vol C Tables 4.2.6.8 and 6.1.1.4'
P P 0.1023 0.0942 'International Tables Vol C Tables 4.2.6.8 and 6.1.1.4'
Cl Cl 0.1484 0.1585 'International Tables Vol C Tables 4.2.6.8 and 6.1.1.4'
Ir Ir -1.4442 7.9887 'International Tables Vol C Tables 4.2.6.8 and 6.1.1.4'

loop_
_geom_angle_atom_site_label_1
_geom_angle_atom_site_label_2
_geom_angle_atom_site_label_3
_geom_angle
C32 Ir1 C31 38.92(9)
C32 Ir1 C28 92.93(13)
C31 Ir1 C28 80.98(10)
C32 Ir1 C27 80.44(9)
C31 Ir1 C27 92.57(10)
C28 Ir1 C27 36.63(16)
C32 Ir1 P1 99.94(6)
C31 Ir1 P1 90.13(6)
C28 Ir1 P1 146.94(13)
C27 Ir1 P1 176.05(12)
C32 Ir1 Cl1 155.30(6)
C31 Ir1 Cl1 164.70(6)
C28 Ir1 Cl1 90.38(9)
C27 Ir1 Cl1 87.83(8)
P1 Ir1 Cl1 90.335(17)
C1 P1 C15 103.52(8)
C1 P1 C21 110.29(8)
C15 P1 C21 102.73(8)
C1 P1 Ir1 116.12(6)
C15 P1 Ir1 115.39(6)
C21 P1 Ir1 107.96(6)
C2 C1 C6 117.75(16)
C2 C1 P1 110.46(13)
C6 C1 P1 131.79(14)
C8 O1 C13 116.5(2)
C3 C2 C1 122.96(18)
C12 O2 C14 117.91(19)
C4 C3 C2 118.71(18)
C3 C4 C5 119.50(18)
C4 C5 C6 122.39(19)
C5 C6 C1 118.66(17)
C5 C6 C7 114.36(17)
C1 C6 C7 126.98(16)
C8 C7 C12 118.13(19)
C8 C7 C6 121.07(18)
C12 C7 C6 120.38(18)
O1 C8 C7 114.90(18)
O1 C8 C9 123.5(2)
C7 C8 C9 121.6(2)
C10 C9 C8 118.6(2)
C9 C10 C11 121.7(2)
C10 C11 C12 118.8(2)
O2 C12 C7 115.15(18)
O2 C12 C11 123.8(2)
C7 C12 C11 121.0(2)
C16 C15 C20 110.45(16)
C16 C15 P1 113.57(13)
C20 C15 P1 114.87(13)
C17 C16 C15 110.71(18)
C18 C17 C16 111.45(18)
C19 C18 C17 111.00(18)
C18 C19 C20 111.03(18)
C19 C20 C15 109.81(16)
C26 C21 C22 108.61(16)
C26 C21 P1 111.89(13)
C22 C21 P1 112.10(13)
C23 C22 C21 110.40(17)
C24 C23 C22 112.1(2)
C23 C24 C25 110.9(2)
C24 C25 C26 110.9(2)
C25 C26 C21 111.34(18)
C28 C27 C34' 110.4(4)
C28 C27 C34 138.3(4)
C34' C27 C34 30.1(3)
C28 C27 Ir1 70.51(17)
C34' C27 Ir1 113.2(2)
C34 C27 Ir1 107.3(3)
C27 C28 C29 108.2(4)
C27 C28 C29' 138.5(4)
C29 C28 C29' 31.5(3)
C27 C28 Ir1 72.86(17)
C29 C28 Ir1 112.6(3)
C29' C28 Ir1 108.1(2)
C29 C30 C31 113.2(3)
C29 C30 C29' 32.3(3)
C31 C30 C29' 114.1(3)
C32 C31 C30 123.7(2)
C32 C31 Ir1 69.88(12)
C30 C31 Ir1 113.31(15)
C31 C32 C33 123.9(2)
C31 C32 Ir1 71.21(12)
C33 C32 Ir1 114.02(15)
C34 C33 C32 116.7(4)
C34 C33 C34' 31.6(3)
C32 C33 C34' 112.1(3)
O1S C1S O2S 123.3(7)
O1S C1S C2S 126.1(8)
O2S C1S C2S 110.6(6)
C1S O2S C3S 115.9(6)
O2S C3S C4S 105.5(6)
C30 C29 C28 112.1(4)
C33 C34 C27 108.6(5)
C30 C29' C28 109.1(4)
C27 C34' C33 112.5(4)

loop_
_geom_bond_atom_site_label_1
_geom_bond_atom_site_label_2
_geom_bond_distance
Ir1 C32 2.108(2)
Ir1 C31 2.125(2)
Ir1 C28 2.164(3)
Ir1 C27 2.193(3)
Ir1 P1 2.3335(5)
Ir1 Cl1 2.3676(5)
P1 C1 1.8493(18)
P1 C15 1.8546(19)
P1 C21 1.8615(18)
C1 C2 1.407(3)
C1 C6 1.413(3)
O1 C8 1.360(3)
O1 C13 1.426(3)
C2 C3 1.394(3)
O2 C12 1.363(3)
O2 C14 1.425(3)
C3 C4 1.388(3)
C4 C5 1.388(3)
C5 C6 1.404(3)
C6 C7 1.492(3)
C7 C8 1.399(3)
C7 C12 1.400(3)
C8 C9 1.400(3)
C9 C10 1.382(4)
C10 C11 1.391(4)
C11 C12 1.401(3)
C15 C16 1.532(3)
C15 C20 1.535(3)
C16 C17 1.531(3)
C17 C18 1.523(3)
C18 C19 1.521(4)
C19 C20 1.529(3)
C21 C26 1.534(3)
C21 C22 1.540(3)
C22 C23 1.527(3)
C23 C24 1.519(4)
C24 C25 1.519(3)
C25 C26 1.531(3)
C27 C28 1.369(6)
C27 C34' 1.487(6)
C27 C34 1.633(8)
C28 C29 1.545(7)
C28 C29' 1.569(6)
C30 C29 1.504(7)
C30 C31 1.515(3)
C30 C29' 1.536(6)
C31 C32 1.410(3)
C32 C33 1.515(3)
C33 C34 1.465(8)
C33 C34' 1.541(6)
O1S C1S 1.221(4)
C1S O2S 1.351(4)
C1S C2S 1.511(5)
O2S C3S 1.431(4)
C3S C4S 1.536(5)

loop_
_geom_torsion_atom_site_label_1
_geom_torsion_atom_site_label_2
_geom_torsion_atom_site_label_3
_geom_torsion_atom_site_label_4
_geom_torsion
C32 Ir1 P1 C1 3.49(9)
C31 Ir1 P1 C1 41.35(9)
C28 Ir1 P1 C1 114.85(17)
C27 Ir1 P1 C1 -91.7(11)
Cl1 Ir1 P1 C1 -153.94(7)
C32 Ir1 P1 C15 124.88(9)
C31 Ir1 P1 C15 162.74(9)
C28 Ir1 P1 C15 -123.76(17)
C27 Ir1 P1 C15 29.7(11)
Cl1 Ir1 P1 C15 -32.55(7)
C32 Ir1 P1 C21 -120.90(9)
C31 Ir1 P1 C21 -83.04(9)
C28 Ir1 P1 C21 -9.55(18)
C27 Ir1 P1 C21 143.9(11)
Cl1 Ir1 P1 C21 81.67(6)
C15 P1 C1 C2 -71.83(15)
C21 P1 C1 C2 178.87(13)
Ir1 P1 C1 C2 55.68(14)
C15 P1 C1 C6 107.37(18)
C21 P1 C1 C6 -1.9(2)
Ir1 P1 C1 C6 -125.12(16)
C6 C1 C2 C3 -1.5(3)
P1 C1 C2 C3 177.80(15)
C1 C2 C3 C4 2.0(3)
C2 C3 C4 C5 -0.6(3)
C3 C4 C5 C6 -1.2(3)
C4 C5 C6 C1 1.7(3)
C4 C5 C6 C7 -177.74(19)
C2 C1 C6 C5 -0.3(3)
P1 C1 C6 C5 -179.50(15)
C2 C1 C6 C7 179.05(18)
P1 C1 C6 C7 -0.1(3)
C5 C6 C7 C8 -84.0(2)
C1 C6 C7 C8 96.6(2)
C5 C6 C7 C12 88.3(2)
C1 C6 C7 C12 -91.1(2)
C13 O1 C8 C7 -167.1(3)
C13 O1 C8 C9 12.5(4)
C12 C7 C8 O1 -177.17(19)
C6 C7 C8 O1 -4.6(3)
C12 C7 C8 C9 3.2(3)
C6 C7 C8 C9 175.7(2)
O1 C8 C9 C10 -179.7(2)
C7 C8 C9 C10 -0.1(4)
C8 C9 C10 C11 -1.5(4)
C9 C10 C11 C12 -0.1(4)
C14 O2 C12 C7 172.39(19)
C14 O2 C12 C11 -7.8(3)
C8 C7 C12 O2 174.94(18)
C6 C7 C12 O2 2.4(3)
C8 C7 C12 C11 -4.9(3)
C6 C7 C12 C11 -177.45(19)
C10 C11 C12 O2 -176.4(2)
C10 C11 C12 C7 3.4(3)
C1 P1 C15 C16 -58.09(15)
C21 P1 C15 C16 56.75(15)
Ir1 P1 C15 C16 173.94(11)
C1 P1 C15 C20 70.41(16)
C21 P1 C15 C20 -174.76(14)
Ir1 P1 C15 C20 -57.57(15)
C20 C15 C16 C17 56.8(2)
P1 C15 C16 C17 -172.49(14)
C15 C16 C17 C18 -55.4(2)
C16 C17 C18 C19 55.3(3)
C17 C18 C19 C20 -56.8(2)
C18 C19 C20 C15 58.1(2)
C16 C15 C20 C19 -58.0(2)
P1 C15 C20 C19 171.94(15)
C1 P1 C21 C26 -83.03(15)
C15 P1 C21 C26 167.16(14)
Ir1 P1 C21 C26 44.80(14)
C1 P1 C21 C22 154.67(14)
C15 P1 C21 C22 44.86(16)
Ir1 P1 C21 C22 -77.50(14)
C26 C21 C22 C23 57.8(2)
P1 C21 C22 C23 -178.05(16)
C21 C22 C23 C24 -57.2(3)
C22 C23 C24 C25 55.2(3)
C23 C24 C25 C26 -54.7(3)
C24 C25 C26 C21 57.5(3)
C22 C21 C26 C25 -58.5(2)
P1 C21 C26 C25 177.24(15)
C32 Ir1 C27 C28 108.3(2)
C31 Ir1 C27 C28 71.13(19)
P1 Ir1 C27 C28 -155.9(11)
Cl1 Ir1 C27 C28 -93.56(18)
C32 Ir1 C27 C34' 3.8(3)
C31 Ir1 C27 C34' -33.3(3)
C28 Ir1 C27 C34' -104.5(4)
P1 Ir1 C27 C34' 99.6(11)
Cl1 Ir1 C27 C34' 162.0(3)
C32 Ir1 C27 C34 -27.7(3)
C31 Ir1 C27 C34 -64.8(3)
C28 Ir1 C27 C34 -136.0(4)
P1 Ir1 C27 C34 68.1(12)
Cl1 Ir1 C27 C34 130.5(3)
C34' C27 C28 C29 -0.5(4)
C34 C27 C28 C29 -14.4(6)
Ir1 C27 C28 C29 -108.8(3)
C34' C27 C28 C29' 10.2(6)
C34 C27 C28 C29' -3.8(8)
Ir1 C27 C28 C29' -98.2(4)
C34' C27 C28 Ir1 108.4(3)
C34 C27 C28 Ir1 94.4(5)
C32 Ir1 C28 C27 -69.67(18)
C31 Ir1 C28 C27 -106.8(2)
P1 Ir1 C28 C27 177.04(13)
Cl1 Ir1 C28 C27 85.85(18)
C32 Ir1 C28 C29 33.4(4)
C31 Ir1 C28 C29 -3.8(4)
C27 Ir1 C28 C29 103.0(5)
P1 Ir1 C28 C29 -79.9(4)
Cl1 Ir1 C28 C29 -171.1(4)
C32 Ir1 C28 C29' 66.7(3)
C31 Ir1 C28 C29' 29.6(3)
C27 Ir1 C28 C29' 136.4(4)
P1 Ir1 C28 C29' -46.6(4)
Cl1 Ir1 C28 C29' -137.8(3)
C29 C30 C31 C32 -52.7(4)
C29' C30 C31 C32 -88.0(3)
C29 C30 C31 Ir1 28.0(4)
C29' C30 C31 Ir1 -7.4(4)
C28 Ir1 C31 C32 106.20(18)
C27 Ir1 C31 C32 71.33(16)
P1 Ir1 C31 C32 -105.78(11)
Cl1 Ir1 C31 C32 162.48(18)
C32 Ir1 C31 C30 -119.0(2)
C28 Ir1 C31 C30 -12.8(2)
C27 Ir1 C31 C30 -47.7(2)
P1 Ir1 C31 C30 135.18(17)
Cl1 Ir1 C31 C30 43.4(3)
C30 C31 C32 C33 -1.6(3)
Ir1 C31 C32 C33 -106.8(2)
C30 C31 C32 Ir1 105.2(2)
C28 Ir1 C32 C31 -71.74(16)
C27 Ir1 C32 C31 -106.31(17)
P1 Ir1 C32 C31 77.68(12)
Cl1 Ir1 C32 C31 -169.04(11)
C31 Ir1 C32 C33 119.5(2)
C28 Ir1 C32 C33 47.8(2)
C27 Ir1 C32 C33 13.2(2)
P1 Ir1 C32 C33 -162.80(19)
Cl1 Ir1 C32 C33 -49.5(3)
C31 C32 C33 C34 89.6(5)
Ir1 C32 C33 C34 6.8(5)
C31 C32 C33 C34' 55.1(4)
Ir1 C32 C33 C34' -27.6(4)
O1S C1S O2S C3S 0.0(12)
C2S C1S O2S C3S 179.4(8)
C1S O2S C3S C4S 172.6(7)
C31 C30 C29 C28 -30.9(6)
C29' C30 C29 C28 68.0(6)
C27 C28 C29 C30 98.4(4)
C29' C28 C29 C30 -68.1(6)
Ir1 C28 C29 C30 19.8(6)
C32 C33 C34 C27 -30.3(6)
C34' C33 C34 C27 58.9(6)
C28 C27 C34 C33 -41.3(8)
C34' C27 C34 C33 -68.2(6)
Ir1 C27 C34 C33 38.6(5)
C29 C30 C29' C28 -63.5(6)
C31 C30 C29' C28 32.1(5)
C27 C28 C29' C30 43.3(6)
C29 C28 C29' C30 62.9(6)
Ir1 C28 C29' C30 -41.1(4)
C28 C27 C34' C33 -96.4(4)
C34 C27 C34' C33 64.9(6)
Ir1 C27 C34' C33 -19.6(5)
C34 C33 C34' C27 -74.8(7)
C32 C33 C34' C27 30.6(5)
